data_2210693
loop_
_publ_author_name
'Wang, Yong-Tao'
'Tang, Gui-Mei'
'Ng, Seik Weng'

_publ_section_title
;
 Naphthalene-2,7-diol--1,2,4-triazole (2/1)
;
_journal_coeditor_code LH2157
_journal_issue 10
_journal_name_full 'Acta Crystallographica Section E'
_journal_page_first o4429
_journal_page_last o4430
_journal_paper_doi 10.1107/S160053680603580X
_journal_volume 62
_journal_year 2006
_chemical_formula_iupac '2C10 H8 O2, C2 H3 N3'
_chemical_formula_moiety '2C10 H8 O2, C2 H3 N3'
_chemical_formula_sum 'C22 H19 N3 O4'
_chemical_formula_weight 389.40
_chemical_name_systematic
;
Naphthalene-2,7-diol--1,2,4-triazole (2/1)
;
_space_group_IT_number 14
_symmetry_cell_setting monoclinic
_symmetry_space_group_name_Hall '-P 2ybc'
_symmetry_space_group_name_H-M 'P 1 21/c 1'
_atom_sites_solution_hydrogens geom
_atom_sites_solution_primary direct
_atom_sites_solution_secondary difmap
_audit_creation_method SHELXL-97
_cell_angle_alpha 90.00
_cell_angle_beta 101.682(6)
_cell_angle_gamma 90.00
_cell_formula_units_Z 4
_cell_length_a 20.754(4)
_cell_length_b 5.8900(10)
_cell_length_c 16.273(4)
_cell_measurement_reflns_used 542
_cell_measurement_temperature 295(2)
_cell_measurement_theta_max 19.2
_cell_measurement_theta_min 2.5
_cell_volume 1948.0(7)
_computing_cell_refinement 'SAINT (Bruker, 2001)'
_computing_data_collection 'SMART (Bruker, 2001)'
_computing_data_reduction SAINT
_computing_molecular_graphics 'X-SEED (Barbour, 2001)'
_computing_publication_material SHELXL97
_computing_structure_refinement 'SHELXL97 (Sheldrick, 1997)'
_computing_structure_solution 'SHELXS97 (Sheldrick, 1997)'
_diffrn_ambient_temperature 295(2)
_diffrn_measured_fraction_theta_full 1.00
_diffrn_measured_fraction_theta_max 1.00
_diffrn_measurement_device_type 'Bruker SMART 1K area-detector'
_diffrn_measurement_method '\f and \w'
_diffrn_radiation_monochromator graphite
_diffrn_radiation_source 'fine-focus sealed tube'
_diffrn_radiation_type MoK\a
_diffrn_radiation_wavelength 0.71073
_diffrn_reflns_av_R_equivalents 0.090
_diffrn_reflns_av_sigmaI/netI 0.125
_diffrn_reflns_limit_h_max 23
_diffrn_reflns_limit_h_min -25
_diffrn_reflns_limit_k_max 5
_diffrn_reflns_limit_k_min -7
_diffrn_reflns_limit_l_max 19
_diffrn_reflns_limit_l_min -20
_diffrn_reflns_number 8911
_diffrn_reflns_theta_full 26.3
_diffrn_reflns_theta_max 26.3
_diffrn_reflns_theta_min 2.6
_diffrn_standards_decay_% 0
_diffrn_standards_interval_count 0
_diffrn_standards_interval_time 0
_diffrn_standards_number 0
_exptl_absorpt_coefficient_mu 0.093
_exptl_absorpt_correction_type none
_exptl_crystal_colour Colorless
_exptl_crystal_density_diffrn 1.328
_exptl_crystal_density_method 'not measured'
_exptl_crystal_description Bar
_exptl_crystal_F_000 816
_exptl_crystal_size_max 0.4
_exptl_crystal_size_mid 0.3
_exptl_crystal_size_min 0.3
_refine_diff_density_max 0.22
_refine_diff_density_min -0.19
_refine_ls_extinction_coef 0.008(2)
_refine_ls_extinction_expression Fc^*^=kFc[1+0.001xFc^2^\l^3^/sin(2\q)]^-1/4^
_refine_ls_extinction_method SHELXL97
_refine_ls_goodness_of_fit_ref 0.97
_refine_ls_hydrogen_treatment constr
_refine_ls_matrix_type full
_refine_ls_number_parameters 267
_refine_ls_number_reflns 3918
_refine_ls_number_restraints 0
_refine_ls_restrained_S_all 0.97
_refine_ls_R_factor_all 0.208
_refine_ls_R_factor_gt 0.076
_refine_ls_shift/su_max 0.001
_refine_ls_shift/su_mean 0.000
_refine_ls_structure_factor_coef Fsqd
_refine_ls_weighting_details 'calc w=1/[\s^2^(Fo^2^)+(0.0838P)^2^] where P=(Fo^2^+2Fc^2^)/3'
_refine_ls_weighting_scheme calc
_refine_ls_wR_factor_gt 0.157
_refine_ls_wR_factor_ref 0.215
_reflns_number_gt 1489
_reflns_number_total 3918
_reflns_threshold_expression I>2\s(I)
_cod_data_source_file lh2157.cif
_cod_data_source_block I
_cod_depositor_comments
;
The following automatic conversions were performed:
'_symmetry_cell_setting' value 'Monoclinic' changed to 'monoclinic'
according to '/home/saulius/struct/CIF-dictionaries/cif_core.dic'
dictionary named 'cif_core.dic' version 2.4.1 from 2010-06-29.

Automatic conversion script
Id: cif_fix_enum 1527 2010-12-29 10:47:43Z saulius 

The following automatic conversions were performed:

'_symmetry_cell_setting' value 'Monoclinic' changed to 'monoclinic'
according to /home/saulius/struct/CIF-dictionaries/cif_core.dic
dictionary named 'cif_core.dic' version 2.4.1 from 2010-06-29.

Automatic conversion script
Id: cif_fix_values 1715 2011-07-08 13:25:40Z adriana 
;
_cod_original_sg_symbol_H-M 'P 21/c'
_cod_database_code 2210693
_cod_database_fobs_code 2210693

loop_
_symmetry_equiv_pos_as_xyz
'x, y, z'
'-x, y+1/2, -z+1/2'
'-x, -y, -z'
'x, -y-1/2, z-1/2'

loop_
_atom_site_type_symbol
_atom_site_label
_atom_site_fract_x
_atom_site_fract_y
_atom_site_fract_z
_atom_site_U_iso_or_equiv
_atom_site_adp_type
_atom_site_calc_flag
_atom_site_refinement_flags
_atom_site_occupancy
O O1 0.6149(2) 1.0277(7) 0.4834(2) 0.0940(10) Uani d . 1
O O2 0.94770(10) 0.6577(6) 0.6623(2) 0.0800(10) Uani d . 1
O O3 0.41340(10) 0.4996(6) 0.7602(2) 0.0770(10) Uani d . 1
O O4 0.07250(10) 0.8055(5) 0.7295(2) 0.0700(10) Uani d . 1
N N1 0.5625(2) 0.6792(7) 0.5624(3) 0.0710(10) Uani d . 1
N N2 0.5033(2) 0.5226(9) 0.6438(3) 0.0790(10) Uani d . 1
N N3 0.5549(2) 0.3862(7) 0.6456(3) 0.0750(10) Uani d . 1
C C1 0.7231(2) 0.8969(8) 0.5460(3) 0.0590(10) Uani d . 1
C C2 0.6817(3) 1.0523(9) 0.5017(3) 0.0660(10) Uani d . 1
C C3 0.7061(3) 1.2504(9) 0.4705(3) 0.078(2) Uani d . 1
C C4 0.7724(4) 1.2826(9) 0.4835(3) 0.080(2) Uani d . 1
C C5 0.8172(3) 1.1228(8) 0.5272(3) 0.0650(10) Uani d . 1
C C6 0.7915(2) 0.9271(7) 0.5598(2) 0.0520(10) Uani d . 1
C C7 0.8361(2) 0.7693(7) 0.6052(3) 0.0530(10) Uani d . 1
C C8 0.9019(2) 0.8030(8) 0.6173(3) 0.0610(10) Uani d . 1
C C9 0.9264(3) 0.9980(10) 0.5832(3) 0.080(2) Uani d . 1
C C10 0.8860(3) 1.1550(10) 0.5402(3) 0.081(2) Uani d . 1
C C11 0.3009(2) 0.6012(7) 0.7533(3) 0.0520(10) Uani d . 1
C C12 0.3471(2) 0.4537(8) 0.7372(3) 0.0540(10) Uani d . 1
C C13 0.3282(3) 0.2482(8) 0.6962(3) 0.0660(10) Uani d . 1
C C14 0.2639(3) 0.1959(8) 0.6712(3) 0.0650(10) Uani d . 1
C C15 0.2147(2) 0.3437(8) 0.6865(3) 0.0520(10) Uani d . 1
C C16 0.2338(2) 0.5526(7) 0.7290(2) 0.0470(10) Uani d . 1
C C17 0.1839(2) 0.7024(7) 0.7426(3) 0.0500(10) Uani d . 1
C C18 0.1195(2) 0.6510(8) 0.7145(3) 0.0530(10) Uani d . 1
C C19 0.0997(2) 0.4481(8) 0.6715(3) 0.0650(10) Uani d . 1
C C20 0.1474(2) 0.2983(8) 0.6587(3) 0.0650(10) Uani d . 1
C C21 0.5081(2) 0.6925(9) 0.5917(3) 0.0660(10) Uani d . 1
C C22 0.5883(2) 0.4860(10) 0.5965(3) 0.071(2) Uani d . 1
H H1o 0.6037 0.9247 0.5144 0.113 Uiso calc R 1
H H2o 0.9293 0.5744 0.6936 0.096 Uiso calc R 1
H H3o 0.4313 0.4824 0.7180 0.093 Uiso calc R 1
H H4o 0.0343 0.7501 0.7127 0.084 Uiso calc R 1
H H3n 0.5638 0.2628 0.6725 0.090 Uiso calc R 1
H H1 0.7059 0.7691 0.5673 0.071 Uiso calc R 1
H H3 0.6774 1.3577 0.4413 0.094 Uiso calc R 1
H H4 0.7886 1.4137 0.4630 0.096 Uiso calc R 1
H H7 0.8201 0.6400 0.6271 0.063 Uiso calc R 1
H H9 0.9716 1.0179 0.5908 0.096 Uiso calc R 1
H H10 0.9032 1.2828 0.5192 0.097 Uiso calc R 1
H H11 0.3141 0.7368 0.7809 0.062 Uiso calc R 1
H H13 0.3601 0.1470 0.6862 0.079 Uiso calc R 1
H H14 0.2521 0.0596 0.6434 0.078 Uiso calc R 1
H H17 0.1953 0.8379 0.7711 0.060 Uiso calc R 1
H H19 0.0554 0.4159 0.6522 0.078 Uiso calc R 1
H H20 0.1347 0.1627 0.6307 0.077 Uiso calc R 1
H H21 0.4768 0.8067 0.5778 0.079 Uiso calc R 1
H H22 0.6273 0.4263 0.5860 0.085 Uiso calc R 1

loop_
_atom_site_aniso_label
_atom_site_aniso_U_11
_atom_site_aniso_U_22
_atom_site_aniso_U_33
_atom_site_aniso_U_12
_atom_site_aniso_U_13
_atom_site_aniso_U_23
O1 0.103(3) 0.082(3) 0.097(3) 0.039(2) 0.022(2) 0.034(2)
O2 0.056(2) 0.078(3) 0.102(3) -0.012(2) 0.004(2) 0.018(2)
O3 0.053(2) 0.091(3) 0.091(3) 0.012(2) 0.022(2) -0.009(2)
O4 0.047(2) 0.056(2) 0.105(3) -0.003(2) 0.010(2) -0.013(2)
N1 0.056(2) 0.072(3) 0.083(3) 0.012(2) 0.007(2) 0.008(2)
N2 0.050(2) 0.087(4) 0.097(3) 0.013(2) 0.006(2) -0.004(3)
N3 0.060(2) 0.071(3) 0.095(3) 0.026(2) 0.015(2) 0.022(3)
C1 0.079(3) 0.044(3) 0.054(3) 0.012(3) 0.015(3) 0.011(2)
C2 0.086(4) 0.057(4) 0.054(3) 0.017(3) 0.014(3) 0.003(3)
C3 0.139(5) 0.042(4) 0.056(3) 0.022(4) 0.025(4) 0.014(3)
C4 0.145(5) 0.041(4) 0.056(3) -0.016(4) 0.025(4) -0.004(3)
C5 0.114(4) 0.038(3) 0.040(3) -0.011(3) 0.007(3) -0.004(2)
C6 0.080(3) 0.033(3) 0.044(3) -0.004(2) 0.013(2) 0.003(2)
C7 0.069(3) 0.035(3) 0.056(3) -0.005(2) 0.015(2) 0.004(2)
C8 0.065(3) 0.056(4) 0.062(3) -0.019(3) 0.013(3) -0.007(3)
C9 0.080(4) 0.076(4) 0.080(4) -0.036(3) 0.009(3) 0.006(3)
C10 0.109(5) 0.065(4) 0.063(3) -0.038(4) 0.005(3) 0.012(3)
C11 0.061(3) 0.040(3) 0.054(3) -0.001(2) 0.011(2) -0.003(2)
C12 0.064(3) 0.048(3) 0.052(3) 0.009(3) 0.015(2) 0.003(2)
C13 0.084(4) 0.049(3) 0.070(3) 0.012(3) 0.030(3) -0.009(3)
C14 0.090(4) 0.045(3) 0.063(3) 0.000(3) 0.026(3) -0.013(2)
C15 0.069(3) 0.043(3) 0.048(3) -0.010(3) 0.019(2) 0.002(2)
C16 0.058(3) 0.033(3) 0.051(3) -0.001(2) 0.010(2) -0.001(2)
C17 0.052(3) 0.038(3) 0.055(3) -0.009(2) 0.003(2) -0.011(2)
C18 0.064(3) 0.037(3) 0.057(3) -0.005(2) 0.006(2) -0.001(2)
C19 0.072(3) 0.051(3) 0.068(3) -0.026(3) 0.005(3) -0.009(3)
C20 0.082(4) 0.044(3) 0.067(3) -0.017(3) 0.014(3) -0.012(2)
C21 0.043(3) 0.057(4) 0.095(4) 0.018(2) 0.005(3) 0.010(3)
C22 0.056(3) 0.081(4) 0.079(4) 0.012(3) 0.018(3) 0.009(3)

loop_
_atom_type_symbol
_atom_type_description
_atom_type_scat_dispersion_real
_atom_type_scat_dispersion_imag
_atom_type_scat_source
C C 0.0033 0.0016 'International Tables Vol C Tables 4.2.6.8 and 6.1.1.4'
H H 0.0000 0.0000 'International Tables Vol C Tables 4.2.6.8 and 6.1.1.4'
N N 0.0061 0.0033 'International Tables Vol C Tables 4.2.6.8 and 6.1.1.4'
O O 0.0106 0.0060 'International Tables Vol C Tables 4.2.6.8 and 6.1.1.4'

loop_
_geom_angle_atom_site_label_1
_geom_angle_atom_site_label_2
_geom_angle_atom_site_label_3
_geom_angle
_geom_angle_publ_flag
C21 N1 C22 101.7(4) no
C21 N2 N3 107.8(4) no
C22 N3 N2 103.9(4) no
C2 C1 C6 120.7(5) no
C1 C2 O1 123.4(5) no
C1 C2 C3 120.9(5) no
O1 C2 C3 115.7(5) no
C4 C3 C2 119.1(5) no
C3 C4 C5 121.9(5) no
C4 C5 C10 122.0(5) no
C4 C5 C6 118.1(5) no
C10 C5 C6 119.9(5) no
C1 C6 C7 122.5(4) no
C1 C6 C5 119.3(4) no
C7 C6 C5 118.2(4) no
C8 C7 C6 121.1(4) no
C7 C8 O2 123.7(4) no
C7 C8 C9 119.7(5) no
O2 C8 C9 116.7(4) no
C10 C9 C8 121.7(5) no
C9 C10 C5 119.4(5) no
C12 C11 C16 121.1(4) no
C11 C12 O3 121.8(4) no
C11 C12 C13 120.3(4) no
O3 C12 C13 117.9(4) no
C14 C13 C12 120.4(4) no
C13 C14 C15 121.1(4) no
C14 C15 C20 122.6(5) no
C14 C15 C16 118.7(4) no
C20 C15 C16 118.7(4) no
C11 C16 C17 123.2(4) no
C11 C16 C15 118.4(4) no
C17 C16 C15 118.3(4) no
C18 C17 C16 120.8(4) no
C17 C18 O4 118.2(4) no
C17 C18 C19 121.8(4) no
O4 C18 C19 120.0(4) no
C20 C19 C18 118.4(4) no
C19 C20 C15 122.0(4) no
N1 C21 N2 111.5(4) no
N3 C22 N1 115.0(4) no
C2 O1 H1o 109.5 no
C8 O2 H2o 109.5 no
C12 O3 H3o 109.5 no
C18 O4 H4o 109.5 no
C22 N3 H3n 128.0 no
N2 N3 H3n 128.0 no
C2 C1 H1 119.6 no
C6 C1 H1 119.6 no
C4 C3 H3 120.5 no
C2 C3 H3 120.5 no
C3 C4 H4 119.1 no
C5 C4 H4 119.1 no
C8 C7 H7 119.5 no
C6 C7 H7 119.5 no
C10 C9 H9 119.1 no
C8 C9 H9 119.1 no
C9 C10 H10 120.3 no
C5 C10 H10 120.3 no
C12 C11 H11 119.5 no
C16 C11 H11 119.5 no
C14 C13 H13 119.8 no
C12 C13 H13 119.8 no
C13 C14 H14 119.5 no
C15 C14 H14 119.5 no
C18 C17 H17 119.6 no
C16 C17 H17 119.6 no
C20 C19 H19 120.8 no
C18 C19 H19 120.8 no
C19 C20 H20 119.0 no
C15 C20 H20 119.0 no
N1 C21 H21 124.2 no
N2 C21 H21 124.2 no
N3 C22 H22 122.5 no
N1 C22 H22 122.5 no

loop_
_geom_bond_atom_site_label_1
_geom_bond_atom_site_label_2
_geom_bond_distance
_geom_bond_publ_flag
O1 C2 1.365(6) no
O2 C8 1.375(5) no
O3 C12 1.378(5) no
O4 C18 1.392(5) no
N1 C21 1.313(5) no
N1 C22 1.332(6) no
N2 C21 1.327(6) no
N2 N3 1.333(5) no
N3 C22 1.299(5) no
C1 C2 1.358(6) no
C1 C6 1.402(6) no
C2 C3 1.408(7) no
C3 C4 1.362(7) no
C4 C5 1.410(7) no
C5 C10 1.412(7) no
C5 C6 1.418(6) no
C6 C7 1.411(6) no
C7 C8 1.353(6) no
C8 C9 1.412(6) no
C9 C10 1.345(7) no
C11 C12 1.358(6) no
C11 C16 1.399(5) no
C12 C13 1.399(6) no
C13 C14 1.348(6) no
C14 C15 1.403(6) no
C15 C20 1.404(6) no
C15 C16 1.428(5) no
C16 C17 1.411(5) no
C17 C18 1.355(5) no
C18 C19 1.404(6) no
C19 C20 1.373(6) no
O1 H1o 0.85 no
O2 H2o 0.85 no
O3 H3o 0.85 no
O4 H4o 0.85 no
N3 H3n 0.85 no
C1 H1 0.93 no
C3 H3 0.93 no
C4 H4 0.93 no
C7 H7 0.93 no
C9 H9 0.93 no
C10 H10 0.93 no
C11 H11 0.93 no
C13 H13 0.93 no
C14 H14 0.93 no
C17 H17 0.93 no
C19 H19 0.93 no
C20 H20 0.93 no
C21 H21 0.93 no
C22 H22 0.93 no

loop_
_geom_hbond_atom_site_label_D
_geom_hbond_atom_site_label_H
_geom_hbond_atom_site_label_A
_geom_hbond_site_symmetry_A
_geom_hbond_distance_DH
_geom_hbond_distance_HA
_geom_hbond_distance_DA
_geom_hbond_angle_DHA
_geom_hbond_publ_flag
O1 H1o N1 . 0.85 1.93 2.760(6) 167 yes
O2 H2o O4 2_646 0.85 2.02 2.806(5) 153 yes
O3 H3o N2 . 0.85 2.12 2.920(5) 157 yes
O4 H4o O2 1_455 0.85 1.90 2.743(4) 172 yes
N3 H3n O3 2_646 0.85 1.90 2.750(5) 176 yes

loop_
_geom_torsion_atom_site_label_1
_geom_torsion_atom_site_label_2
_geom_torsion_atom_site_label_3
_geom_torsion_atom_site_label_4
_geom_torsion
_geom_torsion_publ_flag
C21 N2 N3 C22 1.8(5) no
C6 C1 C2 O1 177.3(4) no
C6 C1 C2 C3 -1.7(7) no
C1 C2 C3 C4 1.5(7) no
O1 C2 C3 C4 -177.6(4) no
C2 C3 C4 C5 0.2(7) no
C3 C4 C5 C10 179.4(5) no
C3 C4 C5 C6 -1.7(7) no
C2 C1 C6 C7 -179.8(4) no
C2 C1 C6 C5 0.2(6) no
C4 C5 C6 C1 1.5(6) no
C10 C5 C6 C1 -179.6(4) no
C4 C5 C6 C7 -178.6(4) no
C10 C5 C6 C7 0.3(6) no
C1 C6 C7 C8 179.8(4) no
C5 C6 C7 C8 -0.1(6) no
C6 C7 C8 O2 178.6(4) no
C6 C7 C8 C9 -0.8(7) no
C7 C8 C9 C10 1.4(7) no
O2 C8 C9 C10 -178.0(5) no
C8 C9 C10 C5 -1.1(8) no
C4 C5 C10 C9 179.2(5) no
C6 C5 C10 C9 0.3(7) no
C16 C11 C12 O3 179.6(4) no
C16 C11 C12 C13 -0.5(6) no
C11 C12 C13 C14 1.1(7) no
O3 C12 C13 C14 -179.1(4) no
C12 C13 C14 C15 -0.9(7) no
C13 C14 C15 C20 177.7(4) no
C13 C14 C15 C16 0.2(6) no
C12 C11 C16 C17 -178.5(4) no
C12 C11 C16 C15 -0.2(6) no
C14 C15 C16 C11 0.3(6) no
C20 C15 C16 C11 -177.2(4) no
C14 C15 C16 C17 178.7(4) no
C20 C15 C16 C17 1.2(6) no
C11 C16 C17 C18 177.1(4) no
C15 C16 C17 C18 -1.2(6) no
C16 C17 C18 O4 -179.9(4) no
C16 C17 C18 C19 0.4(6) no
C17 C18 C19 C20 0.6(7) no
O4 C18 C19 C20 -179.2(4) no
C18 C19 C20 C15 -0.6(7) no
C14 C15 C20 C19 -177.7(4) no
C16 C15 C20 C19 -0.3(6) no
C22 N1 C21 N2 3.0(6) no
N3 N2 C21 N1 -3.1(6) no
N2 N3 C22 N1 0.1(6) no
C21 N1 C22 N3 -1.9(6) no

loop_
_cod_related_entry_id
_cod_related_entry_database
_cod_related_entry_code
1 ChemSpider 21127196
